data_2010799
loop_
_publ_author_name
'Hall, Annegret K.'
'Harrowfield, Jack M.'
'Skelton, Brian W.'
'White, Allan H.'

_publ_section_title
;
 The sodium salt of a tris(tridentate anion)gadolinium(III) complex:
 pentasodium bis[chelidamato(3{-})][chelidamato(2{-})]gadolinate(III)
 hexadecahydrate
;
_journal_issue 4
_journal_name_full 'Acta Crystallographica Section C'
_journal_page_first 407
_journal_page_last 411
_journal_paper_doi 10.1107/S0108270199015632
_journal_volume 56
_journal_year 2000
_chemical_formula_iupac 'Na5 [Gd (C7 H2 N O5)2 (C7 H3 N O5)], 16H2 O'
_chemical_formula_moiety 'C21 H7 Gd1 O15 N3 Na5, 16 H2 O'
_chemical_formula_sum 'C21 H39 Gd N3 Na5 O31'
_chemical_formula_weight 1101.74
_space_group_IT_number 14
_symmetry_cell_setting monoclinic
_symmetry_space_group_name_Hall '-P 2ybc'
_symmetry_space_group_name_H-M 'P 1 21/c 1'
_cell_angle_alpha 90
_cell_angle_beta 97.50(5)
_cell_angle_gamma 90
_cell_formula_units_Z 4
_cell_length_a 12.748(3)
_cell_length_b 16.508(9)
_cell_length_c 19.190(16)
_cell_measurement_reflns_used 12
_cell_measurement_temperature 293
_cell_measurement_theta_max 15.38
_cell_measurement_theta_min 12.97
_cell_volume 4004(4)
_computing_cell_refinement 'CAD-4 Software'
_computing_data_collection 'CAD-4 Software (Enraf-Nonius, 1989)'
_computing_data_reduction 'Xtal3.5 GENTAN (Hall et al., 1995)'
_computing_molecular_graphics 'Xtal3.5 PIG ORTEP'
_computing_publication_material 'Xtal3.5 BONDLA CIFIO'
_computing_structure_refinement 'Xtal3.5 CRYLSQ'
_computing_structure_solution Xtal3.5
_diffrn_ambient_temperature 293
_diffrn_measurement_device_type 'Enraf-Nonius CAD-4'
_diffrn_measurement_method \q-2\q
_diffrn_radiation_type MoK\a
_diffrn_radiation_wavelength .71073
_diffrn_reflns_av_R_equivalents .06
_diffrn_reflns_av_sigmaI/netI .063
_diffrn_reflns_limit_h_max 15
_diffrn_reflns_limit_h_min -15
_diffrn_reflns_limit_k_max 15
_diffrn_reflns_limit_k_min -19
_diffrn_reflns_limit_l_max 16
_diffrn_reflns_limit_l_min -22
_diffrn_reflns_number 18620
_diffrn_reflns_reduction_process 'perpendicular monochr Lp'
_diffrn_reflns_theta_max 24.99
_diffrn_reflns_theta_min 1.61
_diffrn_standards_decay_% none
_diffrn_standards_interval_time 60
_diffrn_standards_number 12
_exptl_absorpt_coefficient_mu 1.819
_exptl_absorpt_correction_T_max .756
_exptl_absorpt_correction_T_min .567
_exptl_absorpt_correction_type gaussian
_exptl_absorpt_process_details '(Busing & Levy, 1957)'
_exptl_crystal_colour colourless
_exptl_crystal_density_diffrn 1.828
_exptl_crystal_density_method 'not measured'
_exptl_crystal_description 'hexagonal prism'
_exptl_crystal_F_000 2212
_exptl_crystal_size_max .35
_exptl_crystal_size_mid .32
_exptl_crystal_size_min .18
_refine_diff_density_max 1.663
_refine_diff_density_min -1.729
_refine_ls_extinction_method none
_refine_ls_goodness_of_fit_all 1.542
_refine_ls_goodness_of_fit_ref 1.606
_refine_ls_hydrogen_treatment noref
_refine_ls_matrix_type full
_refine_ls_number_constraints 0
_refine_ls_number_parameters 577
_refine_ls_number_reflns 6441
_refine_ls_number_restraints 0
_refine_ls_R_factor_all .083
_refine_ls_R_factor_gt .072
_refine_ls_shift/su_max .001
_refine_ls_structure_factor_coef F
_refine_ls_weighting_details 'w = 1/\s^2^(F) + 0.004F^2^]'
_refine_ls_weighting_scheme calc
_refine_ls_wR_factor_all .068
_refine_ls_wR_factor_ref .068
_reflns_number_gt 6441
_reflns_number_total 7023
_reflns_threshold_expression F>4\s(F)
_cod_data_source_file cf1323.cif
_cod_data_source_block I
_cod_depositor_comments
;
The following automatic conversions were performed:

'_exptl_absorpt_correction_type' value 'Gaussian' changed to
'gaussian' according to
/home/saulius/struct/CIF-dictionaries/cif_core.dic dictionary named
'cif_core.dic' version 2.4.1 from 2010-06-29.

Automatic conversion script
Id: cif_fix_values 1715 2011-07-08 13:25:40Z adriana 

The following automatic conversions were performed:

'_refine_ls_weighting_scheme' value 'w = 1/\s^2^(F) + 0.004F^2^]' was
changed to 'calc'. New tag '_refine_ls_weighting_details' was
created. The value of the new tag was set to 'w = 1/\s^2^(F) +
0.004F^2^]'.

Automatic conversion script
Id: cif_fix_values 3143 2015-03-26 13:38:13Z robertas 
;
_cod_original_sg_symbol_H-M 'P 21/c'
_cod_original_formula_sum 'C21 H39 Gd1 N3 Na5 O31'
_cod_database_code 2010799

loop_
_symmetry_equiv_pos_as_xyz
+x,+y,+z
-x,1/2+y,1/2-z
-x,-y,-z
+x,1/2-y,1/2+z

loop_
_atom_site_label
_atom_site_fract_x
_atom_site_fract_y
_atom_site_fract_z
_atom_site_U_iso_or_equiv
_atom_site_adp_type
_atom_site_calc_flag
_atom_site_calc_attached_atom
_atom_site_occupancy
_atom_site_disorder_assembly
_atom_site_disorder_group
Gd .81882(3) .75390(2) .47818(2) .0208(2) Uani ? ? 1.00000 ? ?
Na1 .8219(3) .5454(2) .22740(17) .048(2) Uani ? ? 1.00000 ? ?
Na2 1.0647(3) .64784(18) .25217(18) .0434(19) Uani ? ? 1.00000 ? ?
Na3 1.0438(3) .84186(17) .24316(17) .0373(17) Uani ? ? 1.00000 ? ?
Na4 .7998(3) .9341(2) .22540(17) .050(2) Uani ? ? 1.00000 ? ?
Na5 .5370(3) .8769(3) .2288(3) .104(3) Uani ? ? 1.00000 ? ?
N11 .6487(5) .6774(3) .4586(3) .026(3) Uani ? ? 1.00000 ? ?
C12 .6314(6) .6191(4) .4094(4) .025(4) Uani ? ? 1.00000 ? ?
C121 .7246(6) .6050(4) .3691(4) .029(4) Uani ? ? 1.00000 ? ?
O121 .8083(4) .6444(3) .3900(3) .028(3) Uani ? ? 1.00000 ? ?
O122 .7148(4) .5541(3) .3206(3) .038(3) Uani ? ? 1.00000 ? ?
C13 .5399(6) .5776(4) .3970(4) .027(4) Uani ? ? 1.00000 ? ?
C14 .4555(6) .5941(4) .4352(4) .029(4) Uani ? ? 1.00000 ? ?
O14 .3649(4) .5533(3) .4248(3) .039(3) Uani ? ? 1.00000 ? ?
C15 .4732(6) .6555(5) .4873(5) .037(5) Uani ? ? 1.00000 ? ?
C16 .5702(6) .6951(4) .4969(4) .032(4) Uani ? ? 1.00000 ? ?
C161 .5947(7) .7600(5) .5496(5) .043(5) Uani ? ? 1.00000 ? ?
O161 .6848(4) .7938(3) .5509(3) .036(3) Uani ? ? 1.00000 ? ?
O162 .5320(6) .7776(5) .5917(5) .102(6) Uani ? ? 1.00000 ? ?
N21 .9869(4) .6762(3) .4958(3) .021(3) Uani ? ? 1.00000 ? ?
C22 1.0609(6) .6860(4) .4530(4) .022(4) Uani ? ? 1.00000 ? ?
C221 1.0313(6) .7478(4) .3942(4) .026(4) Uani ? ? 1.00000 ? ?
O221 .9497(4) .7898(3) .4006(3) .031(3) Uani ? ? 1.00000 ? ?
O222 1.0861(4) .7525(3) .3454(3) .033(3) Uani ? ? 1.00000 ? ?
C23 1.1549(6) .6440(4) .4606(4) .026(4) Uani ? ? 1.00000 ? ?
C24 1.1743(6) .5878(4) .5139(4) .028(4) Uani ? ? 1.00000 ? ?
O24 1.2634(4) .5447(3) .5258(3) .040(3) Uani ? ? 1.00000 ? ?
C25 1.0982(6) .5769(4) .5600(4) .027(4) Uani ? ? 1.00000 ? ?
C26 1.0064(5) .6215(4) .5478(4) .020(4) Uani ? ? 1.00000 ? ?
C261 .9176(6) .6142(4) .5929(4) .025(4) Uani ? ? 1.00000 ? ?
O261 .8341(4) .6535(3) .5728(3) .029(3) Uani ? ? 1.00000 ? ?
O262 .9328(4) .5720(3) .6477(3) .032(3) Uani ? ? 1.00000 ? ?
N31 .8214(5) .9038(3) .4782(3) .025(3) Uani ? ? 1.00000 ? ?
C32 .7678(6) .9459(4) .4254(4) .030(4) Uani ? ? 1.00000 ? ?
C321 .7168(6) .8929(5) .3671(4) .029(4) Uani ? ? 1.00000 ? ?
O321 .7139(4) .8171(3) .3790(3) .034(3) Uani ? ? 1.00000 ? ?
O322 .6792(4) .9249(3) .3098(3) .035(3) Uani ? ? 1.00000 ? ?
C33 .7609(7) 1.0287(5) .4234(4) .041(5) Uani ? ? 1.00000 ? ?
C34 .8042(7) 1.0749(5) .4833(5) .049(5) Uani ? ? 1.00000 ? ?
O34 .7910(6) 1.1529(3) .4878(4) .073(4) Uani ? ? 1.00000 ? ?
C35 .8600(7) 1.0296(5) .5382(5) .044(5) Uani ? ? 1.00000 ? ?
C36 .8675(6) .9469(4) .5329(4) .028(4) Uani ? ? 1.00000 ? ?
C361 .9245(6) .8959(4) .5922(4) .031(4) Uani ? ? 1.00000 ? ?
O361 .9273(4) .8197(3) .5784(3) .031(3) Uani ? ? 1.00000 ? ?
O362 .9633(5) .9276(3) .6482(3) .042(3) Uani ? ? 1.00000 ? ?
O1 .7869(5) .4051(3) .2303(3) .048(4) Uani ? ? 1.00000 ? ?
O2 .9608(4) .5716(3) .3178(3) .038(3) Uani ? ? 1.00000 ? ?
O3 1.1087(5) .7407(3) .1658(3) .047(3) Uani ? ? 1.00000 ? ?
O4 .9467(4) .9233(3) .3137(3) .036(3) Uani ? ? 1.00000 ? ?
O5 .6542(5) .9087(3) .1409(3) .059(4) Uani ? ? 1.00000 ? ?
O6 .3557(5) .8814(3) .1678(3) .047(3) Uani ? ? 1.00000 ? ?
O7 .4786(8) .7893(6) .3239(5) .123(7) Uani ? ? 1.00000 ? ?
O8 .3945(5) .6509(4) .2356(3) .069(5) Uani ? ? 1.00000 ? ?
O9 .3230(5) .7289(3) .1094(3) .054(4) Uani ? ? 1.00000 ? ?
O10 1.2279(5) .5779(3) .2913(3) .051(4) Uani ? ? 1.00000 ? ?
O11 .8972(8) .7500(5) .2246(6) .133(8) Uani ? ? 1.00000 ? ?
O12 .4684(6) 1.0127(4) .2731(4) .080(5) Uani ? ? 1.00000 ? ?
O13a .6939(11) .7568(7) .2418(7) .081(9) Uani ? ? .60000 ? ?
O13b .5920(19) .7437(10) .2611(11) .085(14) Uani ? ? .40000 ? ?
O15a .486(3) .9518(16) .475(2) .21(3) Uani ? ? .60000 ? ?
O15b .466(3) 1.025(3) .437(3) .28(5) Uani ? ? .40000 ? ?
O16a .6919(11) .5872(11) .1506(10) .118(13) Uani ? ? .60000 ? ?
O16b .7264(17) .6538(13) .1820(12) .089(16) Uani ? ? .40000 ? ?
O17 1.2944(6) .8173(5) .3893(4) .095(6) Uani ? ? 1.00000 ? ?
H13 .53219 .53538 .36223 .03800 Uiso ? ? 1.00000 ? ?
H15 .41811 .66902 .51523 .04600 Uiso ? ? 1.00000 ? ?
H23 1.20458 .65356 .42777 .03500 Uiso ? ? 1.00000 ? ?
H25 1.10902 .53977 .59779 .03600 Uiso ? ? 1.00000 ? ?
H33 .72414 1.05565 .38189 .05100 Uiso ? ? 1.00000 ? ?
H35 .89616 1.05758 .57993 .05800 Uiso ? ? 1.00000 ? ?

loop_
_atom_site_aniso_label
_atom_site_aniso_U_11
_atom_site_aniso_U_22
_atom_site_aniso_U_33
_atom_site_aniso_U_12
_atom_site_aniso_U_13
_atom_site_aniso_U_23
Gd .0235(2) .0260(2) .0129(2) .00230(17) .00272(15) -.00034(17)
Na1 .053(2) .059(2) .033(2) .0003(17) .0066(18) .0036(16)
Na2 .050(2) .046(2) .035(2) -.0061(16) .0132(17) .0046(16)
Na3 .045(2) .0400(17) .0270(18) -.0007(15) .0051(16) -.0011(15)
Na4 .040(2) .080(3) .032(2) .0070(18) .0100(17) .0133(18)
Na5 .062(3) .137(4) .101(4) -.038(3) -.036(3) .069(3)
N11 .025(3) .029(3) .025(4) .001(3) .009(3) -.006(3)
C12 .030(4) .031(4) .016(4) .000(3) .007(4) .002(3)
C121 .029(5) .034(4) .028(5) .000(4) .017(4) -.002(4)
O121 .026(3) .036(3) .024(3) -.006(2) .007(2) -.009(2)
O122 .033(3) .057(4) .026(3) -.006(3) .012(3) -.025(3)
C13 .022(4) .034(4) .025(5) -.001(3) .002(4) -.009(3)
C14 .030(4) .033(4) .024(5) .007(4) .009(4) -.002(4)
O14 .027(3) .054(3) .038(4) -.008(3) .015(3) -.015(3)
C15 .026(4) .044(5) .044(6) .002(4) .016(4) -.014(4)
C16 .028(4) .034(4) .034(5) .006(3) .007(4) -.005(4)
C161 .037(5) .051(5) .046(6) -.001(4) .019(4) -.024(5)
O161 .030(3) .041(3) .038(4) -.004(3) .007(3) -.016(3)
O162 .063(5) .145(7) .111(7) -.042(5) .056(5) -.105(6)
N21 .021(3) .031(3) .011(3) -.003(3) .007(3) .004(3)
C22 .032(4) .021(4) .011(4) -.005(3) .001(3) .000(3)
C221 .028(4) .030(4) .020(4) -.008(4) .005(3) -.005(3)
O221 .032(3) .034(3) .029(3) .001(2) .012(3) .008(2)
O222 .036(3) .040(3) .025(3) .004(3) .010(3) .010(3)
C23 .025(4) .036(4) .020(4) -.001(3) .015(3) .004(3)
C24 .030(4) .031(4) .023(5) .008(3) .003(4) .003(3)
O24 .033(3) .051(3) .040(4) .017(3) .016(3) .019(3)
C25 .029(4) .034(4) .020(4) .005(3) .015(4) .009(3)
C26 .021(4) .029(4) .012(4) -.001(3) .004(3) .004(3)
C261 .026(4) .035(4) .016(4) .001(3) .009(4) .001(3)
O261 .024(3) .042(3) .024(3) .005(2) .009(2) .005(2)
O262 .036(3) .043(3) .019(3) -.011(2) .013(3) -.013(2)
N31 .028(3) .034(3) .011(3) .002(3) .001(3) -.001(3)
C32 .040(5) .036(4) .015(4) .001(4) .006(4) .000(3)
C321 .028(4) .047(5) .011(4) .004(4) -.006(4) .003(4)
O321 .040(3) .034(3) .024(3) .001(2) -.008(3) .003(2)
O322 .036(3) .046(3) .022(3) .000(3) -.001(3) .006(3)
C33 .053(6) .041(5) .025(5) .000(4) -.006(4) .011(4)
C34 .061(6) .036(5) .044(6) .007(4) -.015(5) .004(4)
O34 .113(6) .026(3) .069(5) .012(3) -.036(5) -.004(3)
C35 .064(6) .030(4) .033(5) .008(4) -.012(5) .001(4)
C36 .032(4) .036(4) .016(4) .002(3) .003(4) -.002(3)
C361 .029(5) .029(4) .033(5) -.001(3) -.003(4) .001(4)
O361 .041(3) .029(3) .022(3) .001(2) -.004(3) .001(2)
O362 .060(4) .038(3) .022(3) -.003(3) -.016(3) .004(3)
O1 .049(4) .051(4) .044(4) .006(3) .008(3) -.002(3)
O2 .039(3) .042(3) .035(4) -.006(3) .012(3) .003(3)
O3 .071(4) .041(3) .030(4) -.007(3) .010(3) -.002(3)
O4 .042(3) .042(3) .025(3) .004(3) .006(3) .006(3)
O5 .080(5) .055(4) .035(4) -.012(3) -.011(4) .005(3)
O6 .049(4) .056(4) .037(4) .006(3) .004(3) .005(3)
O7 .118(8) .124(7) .124(9) -.023(6) .003(7) .054(7)
O8 .067(5) .094(5) .047(5) -.009(4) .010(4) .009(4)
O9 .065(4) .055(4) .041(4) .011(3) .001(3) .003(3)
O10 .054(4) .060(4) .039(4) .003(3) .008(3) .005(3)
O11 .113(7) .141(8) .125(9) -.071(6) -.057(7) .072(6)
O12 .074(5) .097(6) .069(6) .003(4) .009(4) .005(4)
O13a .101(11) .106(10) .036(8) .027(9) .009(7) -.003(7)
O13b .114(17) .072(13) .068(15) .000(12) .002(14) -.010(10)
O15a .18(3) .18(3) .28(5) .04(2) .10(3) .02(3)
O15b .21(4) .21(5) .40(8) .10(3) -.06(4) -.18(6)
O16a .064(10) .158(15) .134(17) .013(11) .019(10) .115(14)
O16b .084(16) .117(17) .074(16) .043(14) .038(13) .065(15)
O17 .079(6) .123(7) .082(7) -.010(5) .010(5) -.022(5)

loop_
_atom_type_symbol
_atom_type_scat_dispersion_real
_atom_type_scat_dispersion_imag
_atom_type_scat_source
C .002 .002 'Int Tables Vol IV Tables 2.2B and 2.3.1'
H 0 0 'Int Tables Vol IV Tables 2.2B and 2.3.1'
Na .03 .025 'Int Tables Vol IV Tables 2.2B and 2.3.1'
Gd -.564 3.904 'Int Tables Vol IV Tables 2.2B and 2.3.1'
N .004 .003 'Int Tables Vol IV Tables 2.2B and 2.3.1'
O .008 .006 'Int Tables Vol IV Tables 2.2B and 2.3.1'

loop_
_geom_angle_atom_site_label_1
_geom_angle_atom_site_label_2
_geom_angle_atom_site_label_3
_geom_angle_site_symmetry_1
_geom_angle_site_symmetry_3
_geom_angle
N11 Gd O121 . . 63.74(18)
N11 Gd O161 . . 64.01(18)
N11 Gd N21 . . 118.47(18)
N11 Gd O221 . . 132.72(18)
N11 Gd O261 . . 75.66(17)
N11 Gd N31 . . 121.16(18)
N11 Gd O321 . . 73.68(18)
N11 Gd O361 . . 136.7(2)
O121 Gd O161 . . 127.72(16)
O121 Gd N21 . . 71.56(17)
O121 Gd O221 . . 74.98(17)
O121 Gd O261 . . 90.25(17)
O121 Gd N31 . . 137.07(18)
O121 Gd O321 . . 78.54(17)
O121 Gd O361 . . 146.23(16)
O161 Gd N21 . . 136.03(18)
O161 Gd O221 . . 150.22(16)
O161 Gd O261 . . 75.63(17)
O161 Gd N31 . . 74.91(18)
O161 Gd O321 . . 88.66(18)
O161 Gd O361 . . 78.36(17)
N21 Gd O221 . . 64.14(17)
N21 Gd O261 . . 64.21(18)
N21 Gd N31 . . 120.36(18)
N21 Gd O321 . . 135.25(19)
N21 Gd O361 . . 74.67(17)
O221 Gd O261 . . 128.34(16)
O221 Gd N31 . . 75.41(18)
O221 Gd O321 . . 76.57(17)
O221 Gd O361 . . 90.60(17)
O261 Gd N31 . . 132.63(18)
O261 Gd O321 . . 149.23(17)
O261 Gd O361 . . 74.81(16)
N31 Gd O321 . . 64.80(17)
N31 Gd O361 . . 63.49(17)
O321 Gd O361 . . 128.29(16)
O122 Na1 O1 . . 85.0(2)
O122 Na1 O2 . . 83.4(2)
O122 Na1 O16a . . 91.6(5)
O122 Na1 O16b . . 84.8(6)
O122 Na1 O362 . '4 564' 162.6(2)
O1 Na1 O2 . . 106.8(2)
O1 Na1 O16a . . 101.3(5)
O1 Na1 O16b . . 133.5(6)
O1 Na1 O362 . '4 564' 109.7(2)
O2 Na1 O16a . . 150.8(5)
O2 Na1 O16b . . 116.9(6)
O2 Na1 O362 . '4 564' 83.4(2)
O16a Na1 O16b . . 33.9(7)
O16a Na1 O362 . '4 564' 94.4(5)
O16b Na1 O362 . '4 564' 91.1(6)
O222 Na2 O2 . . 90.2(2)
O222 Na2 O3 . . 92.3(2)
O222 Na2 O10 . . 95.7(2)
O222 Na2 O11 . . 73.6(3)
O222 Na2 O362 . '4 564' 154.3(2)
O2 Na2 O3 . . 159.0(2)
O2 Na2 O10 . . 95.8(2)
O2 Na2 O11 . . 87.3(3)
O2 Na2 O362 . '4 564' 83.9(2)
O3 Na2 O10 . . 104.6(2)
O3 Na2 O11 . . 73.5(3)
O3 Na2 O362 . '4 564' 84.9(2)
O10 Na2 O11 . . 168.9(3)
O10 Na2 O362 . '4 564' 109.7(2)
O11 Na2 O362 . '4 564' 81.1(3)
O222 Na3 O3 . . 91.1(2)
O222 Na3 O4 . . 87.8(2)
O222 Na3 O11 . . 79.9(3)
O222 Na3 O1 . '2 755' 89.7(2)
O222 Na3 O262 . '4 564' 159.6(2)
O3 Na3 O4 . . 167.6(2)
O3 Na3 O11 . . 78.3(3)
O3 Na3 O1 . '2 755' 93.4(2)
O3 Na3 O262 . '4 564' 98.2(2)
O4 Na3 O11 . . 89.4(3)
O4 Na3 O1 . '2 755' 98.9(2)
O4 Na3 O262 . '4 564' 79.3(2)
O11 Na3 O1 . '2 755' 166.4(3)
O11 Na3 O262 . '4 564' 84.2(3)
O1 Na3 O262 '2 755' '4 564' 107.8(2)
O322 Na4 O4 . . 91.7(2)
O322 Na4 O5 . . 86.3(2)
O322 Na4 O10 . '2 755' 93.2(2)
O322 Na4 O262 . '4 564' 172.4(2)
O4 Na4 O5 . . 165.3(3)
O4 Na4 O10 . '2 755' 104.9(2)
O4 Na4 O262 . '4 564' 83.3(2)
O5 Na4 O10 . '2 755' 89.8(2)
O5 Na4 O262 . '4 564' 97.1(2)
O10 Na4 O262 '2 755' '4 564' 93.5(2)
O322 Na5 O5 . . 84.1(2)
O322 Na5 O6 . . 153.8(3)
O322 Na5 O7 . . 89.4(3)
O322 Na5 O12 . . 75.9(2)
O322 Na5 O13a . . 72.7(3)
O322 Na5 O13b . . 87.9(5)
O5 Na5 O6 . . 106.6(3)
O5 Na5 O7 . . 152.5(3)
O5 Na5 O12 . . 107.6(3)
O5 Na5 O13a . . 73.8(3)
O5 Na5 O13b . . 101.1(6)
O6 Na5 O7 . . 90.8(3)
O6 Na5 O12 . . 78.0(2)
O6 Na5 O13a . . 132.9(3)
O6 Na5 O13b . . 112.5(6)
O7 Na5 O12 . . 96.6(3)
O7 Na5 O13a . . 78.7(4)
O7 Na5 O13b . . 51.8(6)
O12 Na5 O13a . . 148.2(3)
O12 Na5 O13b . . 145.1(6)
O13a Na5 O13b . . 30.2(6)
Gd N11 C12 . . 121.8(5)
Gd N11 C16 . . 120.0(4)
C12 N11 C16 . . 118.2(6)
N11 C12 C121 . . 113.6(6)
N11 C12 O121 . . 85.0(4)
N11 C12 O122 . . 141.1(5)
N11 C12 C13 . . 123.1(7)
C121 C12 O121 . . 28.7(3)
C121 C12 O122 . . 27.5(3)
C121 C12 C13 . . 123.3(7)
O121 C12 O122 . . 56.2(2)
O121 C12 C13 . . 151.8(6)
O122 C12 C13 . . 95.8(5)
C12 C121 O121 . . 116.3(6)
C12 C121 O122 . . 118.4(6)
O121 C121 O122 . . 125.3(7)
Gd O121 C12 . . 89.3(2)
Gd O121 C121 . . 124.0(5)
Gd O121 O122 . . 150.9(3)
Gd O121 O221 . . 52.21(14)
Gd O121 O2 . . 132.4(2)
C12 O121 C121 . . 35.0(4)
C12 O121 O122 . . 62.1(3)
C12 O121 O221 . . 135.0(3)
C12 O121 O2 . . 137.6(3)
C121 O121 O122 . . 27.1(4)
C121 O121 O221 . . 155.0(4)
C121 O121 O2 . . 103.6(5)
O122 O121 O221 . . 147.6(3)
O122 O121 O2 . . 76.7(2)
O221 O121 O2 . . 85.8(2)
Na1 O122 C12 . . 156.2(3)
Na1 O122 C121 . . 126.0(5)
Na1 O122 O121 . . 100.0(3)
Na1 O122 O12 . '2 645' 90.8(2)
C12 O122 C121 . . 34.1(4)
C12 O122 O121 . . 61.7(3)
C12 O122 O12 . '2 645' 98.9(3)
C121 O122 O121 . . 27.6(4)
C121 O122 O12 . '2 645' 128.9(5)
O121 O122 O12 . '2 645' 150.3(3)
C12 C13 C14 . . 120.8(7)
C12 C13 O14 . . 148.8(6)
C12 C13 H13 . . 120.0(7)
C14 C13 O14 . . 28.0(3)
C14 C13 H13 . . 119.1(7)
O14 C13 H13 . . 91.1(5)
C13 C14 O14 . . 122.2(7)
C13 C14 C15 . . 116.3(7)
O14 C14 C15 . . 121.4(7)
C13 O14 C14 . . 29.8(4)
C13 O14 C15 . . 60.1(3)
C13 O14 O24 . '1 455' 141.6(3)
C13 O14 O10 . '1 455' 104.3(3)
C13 O14 O5 . '2 645' 94.2(3)
C14 O14 C15 . . 30.4(4)
C14 O14 O24 . '1 455' 116.5(5)
C14 O14 O10 . '1 455' 117.8(5)
C14 O14 O5 . '2 645' 122.8(5)
C15 O14 O24 . '1 455' 88.6(3)
C15 O14 O10 . '1 455' 125.3(3)
C15 O14 O5 . '2 645' 150.1(3)
O24 O14 O10 '1 455' '1 455' 112.3(3)
O24 O14 O5 '1 455' '2 645' 106.9(3)
O10 O14 O5 '1 455' '2 645' 73.0(2)
C14 C15 O14 . . 28.2(4)
C14 C15 C16 . . 119.0(8)
C14 C15 H15 . . 119.8(7)
O14 C15 C16 . . 147.2(6)
O14 C15 H15 . . 91.6(5)
C16 C15 H15 . . 121.2(8)
N11 C16 C15 . . 122.5(7)
N11 C16 C161 . . 115.1(7)
N11 C16 O161 . . 85.9(4)
N11 C16 O162 . . 141.6(5)
C15 C16 C161 . . 122.4(8)
C15 C16 O161 . . 151.6(6)
C15 C16 O162 . . 95.9(6)
C161 C16 O161 . . 29.3(4)
C161 C16 O162 . . 26.6(4)
O161 C16 O162 . . 55.9(3)
C16 C161 O161 . . 116.1(8)
C16 C161 O162 . . 121.2(8)
O161 C161 O162 . . 122.6(8)
Gd O161 C16 . . 90.1(3)
Gd O161 C161 . . 124.7(5)
Gd O161 O162 . . 152.7(3)
Gd O161 O261 . . 52.40(14)
Gd O161 O16a . '4 565' 129.3(4)
Gd O161 O16b . '4 565' 124.3(5)
C16 O161 C161 . . 34.6(5)
C16 O161 O162 . . 62.9(3)
C16 O161 O261 . . 82.6(2)
C16 O161 O16a . '4 565' 140.6(4)
C16 O161 O16b . '4 565' 133.3(6)
C161 O161 O162 . . 28.3(5)
C161 O161 O261 . . 102.7(5)
C161 O161 O16a . '4 565' 106.0(6)
C161 O161 O16b . '4 565' 103.3(7)
O162 O161 O261 . . 115.5(3)
O162 O161 O16a . '4 565' 77.8(4)
O162 O161 O16b . '4 565' 77.2(6)
O261 O161 O16a . '4 565' 119.7(4)
O261 O161 O16b . '4 565' 94.3(5)
O16a O161 O16b '4 565' '4 565' 27.9(6)
C16 O162 C161 . . 32.2(5)
C16 O162 O161 . . 61.2(3)
C16 O162 O9 . '4 565' 111.9(4)
C161 O162 O161 . . 29.1(4)
C161 O162 O9 . '4 565' 142.3(6)
O161 O162 O9 . '4 565' 165.6(4)
Gd N21 C22 . . 121.2(4)
Gd N21 C26 . . 121.4(5)
C22 N21 C26 . . 117.3(6)
N21 C22 C221 . . 114.0(6)
N21 C22 O221 . . 85.2(4)
N21 C22 O222 . . 140.2(5)
N21 C22 C23 . . 123.2(6)
C221 C22 O221 . . 29.2(3)
C221 C22 O222 . . 26.8(3)
C221 C22 C23 . . 122.7(7)
O221 C22 O222 . . 56.1(2)
O221 C22 C23 . . 151.2(6)
O222 C22 C23 . . 96.3(5)
C22 C221 O221 . . 114.7(7)
C22 C221 O222 . . 119.3(6)
O221 C221 O222 . . 126.0(7)
Gd O221 O121 . . 52.81(14)
Gd O221 C22 . . 89.1(2)
Gd O221 C221 . . 124.0(4)
Gd O221 O222 . . 148.7(3)
Gd O221 O4 . . 127.1(2)
O121 O221 C22 . . 76.7(2)
O121 O221 C221 . . 92.8(4)
O121 O221 O222 . . 104.2(2)
O121 O221 O4 . . 129.7(2)
C22 O221 C221 . . 36.1(4)
C22 O221 O222 . . 62.7(3)
C22 O221 O4 . . 142.7(3)
C221 O221 O222 . . 26.7(4)
C221 O221 O4 . . 108.9(5)
O222 O221 O4 . . 83.3(2)
Na2 O222 Na3 . . 81.4(2)
Na2 O222 C22 . . 106.7(3)
Na2 O222 C221 . . 118.7(4)
Na2 O222 O221 . . 121.0(3)
Na2 O222 O17 . . 118.7(3)
Na3 O222 C22 . . 157.3(3)
Na3 O222 C221 . . 123.6(4)
Na3 O222 O221 . . 96.3(2)
Na3 O222 O17 . . 96.2(2)
C22 O222 C221 . . 33.8(4)
C22 O222 O221 . . 61.2(3)
C22 O222 O17 . . 98.0(3)
C221 O222 O221 . . 27.3(4)
C221 O222 O17 . . 112.9(5)
O221 O222 O17 . . 120.1(3)
C22 C23 C24 . . 119.1(7)
C22 C23 O24 . . 146.8(6)
C22 C23 H23 . . 119.1(7)
C24 C23 O24 . . 27.8(4)
C24 C23 H23 . . 121.8(7)
O24 C23 H23 . . 94.0(5)
C23 C24 O24 . . 123.4(7)
C23 C24 C25 . . 118.7(7)
O24 C24 C25 . . 117.8(6)
C23 O24 C24 . . 28.8(4)
C23 O24 C25 . . 60.8(3)
C23 O24 O14 . '1 655' 82.9(3)
C24 O24 C25 . . 32.0(4)
C24 O24 O14 . '1 655' 110.9(5)
C25 O24 O14 . '1 655' 141.9(3)
C24 C25 O24 . . 30.2(4)
C24 C25 C26 . . 117.7(6)
C24 C25 H25 . . 121.4(7)
O24 C25 C26 . . 147.9(6)
O24 C25 H25 . . 91.2(5)
C26 C25 H25 . . 120.9(7)
N21 C26 C25 . . 123.8(7)
N21 C26 C261 . . 113.3(6)
N21 C26 O261 . . 85.0(4)
N21 C26 O262 . . 140.5(5)
C25 C26 C261 . . 122.8(6)
C25 C26 O261 . . 151.1(6)
C25 C26 O262 . . 95.5(5)
C261 C26 O261 . . 28.5(3)
C261 C26 O262 . . 27.6(3)
O261 C26 O262 . . 56.0(2)
C26 C261 O261 . . 116.6(6)
C26 C261 O262 . . 118.5(6)
O261 C261 O262 . . 124.9(7)
Gd O261 O161 . . 51.97(14)
Gd O261 C26 . . 89.3(2)
Gd O261 C261 . . 123.8(5)
Gd O261 O262 . . 150.3(3)
Gd O261 O361 . . 52.93(13)
Gd O261 O5 . '4 565' 124.7(2)
O161 O261 C26 . . 137.2(3)
O161 O261 C261 . . 159.3(4)
O161 O261 O262 . . 148.3(3)
O161 O261 O361 . . 62.40(17)
O161 O261 O5 . '4 565' 79.4(2)
C26 O261 C261 . . 34.9(4)
C26 O261 O262 . . 62.4(2)
C26 O261 O361 . . 80.6(2)
C26 O261 O5 . '4 565' 143.4(3)
C261 O261 O262 . . 27.4(4)
C261 O261 O361 . . 98.4(4)
C261 O261 O5 . '4 565' 110.9(5)
O262 O261 O361 . . 110.0(2)
O262 O261 O5 . '4 565' 84.9(2)
O361 O261 O5 . '4 565' 128.9(2)
C26 O262 C261 . . 34.0(4)
C26 O262 O261 . . 61.6(2)
C26 O262 O2 . '3 766' 104.7(3)
C26 O262 Na3 . '4 565' 98.3(2)
C26 O262 Na4 . '4 565' 153.7(3)
C261 O262 O261 . . 27.6(4)
C261 O262 O2 . '3 766' 133.8(5)
C261 O262 Na3 . '4 565' 107.4(4)
C261 O262 Na4 . '4 565' 119.9(5)
O261 O262 O2 . '3 766' 152.5(3)
O261 O262 Na3 . '4 565' 109.6(2)
O261 O262 Na4 . '4 565' 92.3(2)
O2 O262 Na3 '3 766' '4 565' 95.5(2)
O2 O262 Na4 '3 766' '4 565' 100.3(2)
Na3 O262 Na4 '4 565' '4 565' 87.1(2)
Gd N31 C32 . . 120.9(4)
Gd N31 C36 . . 122.5(4)
C32 N31 C36 . . 116.4(6)
N31 C32 C321 . . 112.9(6)
N31 C32 O321 . . 85.0(4)
N31 C32 O322 . . 139.7(5)
N31 C32 C33 . . 124.3(7)
C321 C32 O321 . . 28.5(3)
C321 C32 O322 . . 27.5(3)
C321 C32 C33 . . 122.8(7)
O321 C32 O322 . . 56.0(2)
O321 C32 C33 . . 150.5(6)
O322 C32 C33 . . 95.7(5)
C32 C321 O321 . . 117.3(6)
C32 C321 O322 . . 119.0(7)
O321 C321 O322 . . 123.7(7)
Gd O321 C32 . . 89.3(2)
Gd O321 C321 . . 122.7(4)
Gd O321 O322 . . 149.4(3)
Gd O321 O13a . . 124.2(3)
Gd O321 O13b . . 129.2(4)
C32 O321 C321 . . 34.2(4)
C32 O321 O322 . . 62.2(3)
C32 O321 O13a . . 131.2(4)
C32 O321 O13b . . 141.4(4)
C321 O321 O322 . . 27.9(4)
C321 O321 O13a . . 100.4(5)
C321 O321 O13b . . 107.5(5)
O322 O321 O13a . . 74.7(3)
O322 O321 O13b . . 79.7(4)
O13a O321 O13b . . 29.0(6)
Na4 O322 Na5 . . 94.7(2)
Na4 O322 C32 . . 110.8(3)
Na4 O322 C321 . . 114.6(5)
Na4 O322 O321 . . 111.1(3)
Na5 O322 C32 . . 153.0(3)
Na5 O322 C321 . . 127.2(5)
Na5 O322 O321 . . 101.5(3)
C32 O322 C321 . . 33.5(4)
C32 O322 O321 . . 61.8(3)
C321 O322 O321 . . 28.3(4)
C32 C33 C34 . . 119.6(7)
C32 C33 O34 . . 146.5(6)
C32 C33 H33 . . 119.9(7)
C34 C33 O34 . . 27.2(4)
C34 C33 H33 . . 120.5(7)
O34 C33 H33 . . 93.4(5)
C33 C34 O34 . . 122.7(8)
C33 C34 C35 . . 115.0(7)
O34 C34 C35 . . 122.3(8)
C33 O34 C34 . . 30.1(5)
C33 O34 C35 . . 60.2(3)
C33 O34 O9 . '2 655' 90.4(3)
C33 O34 O17 . '3 776' 122.4(4)
C34 O34 C35 . . 30.1(5)
C34 O34 O9 . '2 655' 120.4(6)
C34 O34 O17 . '3 776' 107.4(6)
C35 O34 O9 . '2 655' 150.3(4)
C35 O34 O17 . '3 776' 88.3(3)
O9 O34 O17 '2 655' '3 776' 106.7(3)
C34 C35 O34 . . 27.7(4)
C34 C35 C36 . . 120.4(7)
C34 C35 H35 . . 119.7(7)
O34 C35 C36 . . 148.0(6)
O34 C35 H35 . . 92.2(5)
C36 C35 H35 . . 119.8(7)
N31 C36 C35 . . 124.0(7)
N31 C36 C361 . . 114.2(6)
N31 C36 O361 . . 84.5(4)
N31 C36 O362 . . 140.2(5)
C35 C36 C361 . . 121.7(7)
C35 C36 O361 . . 151.4(6)
C35 C36 O362 . . 95.5(5)
C361 C36 O361 . . 29.8(3)
C361 C36 O362 . . 26.2(3)
O361 C36 O362 . . 56.0(2)
C36 C361 O361 . . 114.2(6)
C36 C361 O362 . . 120.9(6)
O361 C361 O362 . . 124.9(7)
Gd O361 O261 . . 52.25(13)
Gd O361 C36 . . 89.0(2)
Gd O361 C361 . . 124.2(4)
Gd O361 O362 . . 150.0(3)
Gd O361 O3 . '4 565' 129.2(2)
O261 O361 C36 . . 134.1(3)
O261 O361 C361 . . 152.2(5)
O261 O361 O362 . . 143.3(3)
O261 O361 O3 . '4 565' 89.32(19)
C36 O361 C361 . . 36.0(4)
C36 O361 O362 . . 63.0(3)
C36 O361 O3 . '4 565' 136.5(3)
C361 O361 O362 . . 27.0(4)
C361 O361 O3 . '4 565' 105.2(4)
O362 O361 O3 . '4 565' 80.8(2)
C36 O362 C361 . . 32.9(4)
C36 O362 O361 . . 61.0(2)
C36 O362 O4 . '3 776' 105.5(3)
C36 O362 Na1 . '4 565' 102.2(3)
C36 O362 Na2 . '4 565' 158.0(3)
C361 O362 O361 . . 28.1(4)
C361 O362 O4 . '3 776' 135.1(5)
C361 O362 Na1 . '4 565' 111.0(5)
C361 O362 Na2 . '4 565' 125.1(5)
O361 O362 O4 . '3 776' 155.4(3)
O361 O362 Na1 . '4 565' 113.0(3)
O361 O362 Na2 . '4 565' 97.0(2)
O4 O362 Na1 '3 776' '4 565' 89.3(2)
O4 O362 Na2 '3 776' '4 565' 94.4(2)
Na1 O362 Na2 '4 565' '4 565' 86.8(2)
Na1 O1 O6 . '2 645' 106.8(3)
Na1 O1 Na3 . '2 745' 105.4(2)
Na1 O1 O17 . '2 745' 122.7(3)
O6 O1 Na3 '2 645' '2 745' 115.5(3)
O6 O1 O17 '2 645' '2 745' 106.8(3)
Na3 O1 O17 '2 745' '2 745' 100.1(3)
Na1 O2 Na2 . . 97.3(2)
Na1 O2 O121 . . 86.5(2)
Na1 O2 O262 . '3 766' 108.5(2)
Na2 O2 O121 . . 121.3(2)
Na2 O2 O262 . '3 766' 107.4(2)
O121 O2 O262 . '3 766' 126.8(3)
Na2 O3 Na3 . . 83.5(2)
Na2 O3 O361 . '4 564' 86.4(2)
Na3 O3 O361 . '4 564' 106.4(3)
Na3 O4 Na4 . . 93.3(2)
Na3 O4 O221 . . 85.7(2)
Na3 O4 O362 . '3 776' 115.2(3)
Na4 O4 O221 . . 116.1(2)
Na4 O4 O362 . '3 776' 112.6(2)
O221 O4 O362 . '3 776' 125.2(2)
Na4 O5 Na5 . . 93.5(3)
Na4 O5 O14 . '2 655' 100.4(3)
Na4 O5 O261 . '4 564' 77.2(2)
Na5 O5 O14 . '2 655' 119.1(3)
Na5 O5 O261 . '4 564' 143.6(3)
O14 O5 O261 '2 655' '4 564' 97.3(3)
Na5 O6 O9 . . 104.4(3)
Na5 O6 O1 . '2 655' 108.7(3)
O9 O6 O1 . '2 655' 109.0(3)
Na5 O7 O8 . . 98.5(4)
Na5 O7 O13b . . 60.5(6)
Na5 O7 O17 . '1 455' 124.5(4)
O8 O7 O13b . . 68.1(6)
O8 O7 O17 . '1 455' 96.9(3)
O13b O7 O17 . '1 455' 165.0(7)
O7 O8 O9 . . 101.1(3)
O7 O8 O13b . . 42.5(5)
O7 O8 O10 . '1 455' 110.6(3)
O7 O8 O12 . '2 645' 117.7(3)
O9 O8 O13b . . 94.6(5)
O9 O8 O10 . '1 455' 110.8(3)
O9 O8 O12 . '2 645' 116.5(3)
O13b O8 O10 . '1 455' 147.8(5)
O13b O8 O12 . '2 645' 84.8(4)
O10 O8 O12 '1 455' '2 645' 100.3(3)
O6 O9 O8 . . 93.1(3)
O6 O9 O34 . '2 645' 142.0(3)
O6 O9 O162 . '4 564' 89.3(3)
O8 O9 O34 . '2 645' 120.0(3)
O8 O9 O162 . '4 564' 82.9(3)
O34 O9 O162 '2 645' '4 564' 111.3(3)
Na2 O10 O14 . '1 655' 136.8(3)
Na2 O10 O8 . '1 655' 110.2(3)
Na2 O10 Na4 . '2 745' 108.9(2)
O14 O10 O8 '1 655' '1 655' 89.9(2)
O14 O10 Na4 '1 655' '2 745' 92.3(2)
O8 O10 Na4 '1 655' '2 745' 118.8(3)
Na2 O11 Na3 . . 77.7(3)
Na2 O11 O13a . . 139.1(5)
Na2 O11 O16b . . 105.8(5)
Na3 O11 O13a . . 135.1(5)
Na3 O11 O16b . . 170.9(7)
O13a O11 O16b . . 46.4(6)
Na5 O12 O122 . '2 655' 106.6(3)
Na5 O12 O8 . '2 655' 115.5(3)
Na5 O12 O16a . '2 655' 144.4(5)
O122 O12 O8 '2 655' '2 655' 103.1(3)
O122 O12 O16a '2 655' '2 655' 69.3(4)
O8 O12 O16a '2 655' '2 655' 99.4(4)
Na5 O13a O321 . . 79.0(4)
Na5 O13a O11 . . 135.6(5)
Na5 O13a O13b . . 57.5(8)
Na5 O13a O16b . . 134.9(8)
O321 O13a O11 . . 99.3(5)
O321 O13a O13b . . 77.4(10)
O321 O13a O16b . . 142.6(8)
O11 O13a O13b . . 166.1(11)
O11 O13a O16b . . 68.7(7)
O13b O13a O16b . . 105.6(12)
Na5 O13b O321 . . 85.7(6)
Na5 O13b O7 . . 67.7(6)
Na5 O13b O8 . . 102.9(8)
Na5 O13b O13a . . 92.3(10)
Na5 O13b O16b . . 121.5(10)
O321 O13b O7 . . 75.0(6)
O321 O13b O8 . . 136.3(9)
O321 O13b O13a . . 73.6(10)
O321 O13b O16b . . 110.0(9)
O7 O13b O8 . . 69.4(7)
O7 O13b O13a . . 143.8(13)
O7 O13b O16b . . 169.2(10)
O8 O13b O13a . . 146.6(12)
O8 O13b O16b . . 101.6(7)
O13a O13b O16b . . 45.8(9)
O15b O15a O15a . '3 676' 63(3)
O15b O15a O15b . '3 676' 109(3)
O15a O15a O15b '3 676' '3 676' 46(2)
O15a O15b O16a . '2 655' 137(3)
O15a O15b O15a . '3 676' 71(3)
O15a O15b O15b . '3 676' 40(3)
O16a O15b O15a '2 655' '3 676' 132(3)
O16a O15b O15b '2 655' '3 676' 148(2)
O15a O15b O15b '3 676' '3 676' 31.3(18)
Na1 O16a O16b . . 76.8(12)
Na1 O16a O12 . '2 645' 92.7(6)
Na1 O16a O15b . '2 645' 138.8(14)
Na1 O16a O161 . '4 564' 130.7(7)
O16b O16a O12 . '2 645' 109.8(14)
O16b O16a O15b . '2 645' 143.4(18)
O16b O16a O161 . '4 564' 72.3(12)
O12 O16a O15b '2 645' '2 645' 68.7(13)
O12 O16a O161 '2 645' '4 564' 133.5(6)
O15b O16a O161 '2 645' '4 564' 83.1(13)
Na1 O16b O11 . . 88.7(7)
Na1 O16b O13a . . 123.8(10)
Na1 O16b O13b . . 122.3(10)
Na1 O16b O16a . . 69.2(12)
Na1 O16b O161 . '4 564' 130.8(10)
O11 O16b O13a . . 65.0(7)
O11 O16b O13b . . 92.8(8)
O11 O16b O16a . . 146.9(16)
O11 O16b O161 . '4 564' 98.5(8)
O13a O16b O13b . . 28.5(6)
O13a O16b O16a . . 148.0(17)
O13a O16b O161 . '4 564' 102.8(9)
O13b O16b O16a . . 119.7(15)
O13b O16b O161 . '4 564' 106.0(8)
O16a O16b O161 . '4 564' 79.8(13)
O222 O17 O7 . '1 655' 126.3(4)
O222 O17 O1 . '2 755' 74.0(2)
O222 O17 O34 . '3 776' 82.3(3)
O7 O17 O1 '1 655' '2 755' 87.8(3)
O7 O17 O34 '1 655' '3 776' 147.7(4)
O1 O17 O34 '2 755' '3 776' 117.6(3)

loop_
_geom_bond_atom_site_label_1
_geom_bond_atom_site_label_2
_geom_bond_site_symmetry_1
_geom_bond_site_symmetry_2
_geom_bond_distance
_geom_bond_publ_flag
Gd N11 . . 2.496(6) ?
Gd O121 . . 2.469(5) ?
Gd O161 . . 2.433(6) ?
Gd N21 . . 2.482(5) ?
Gd O221 . . 2.449(5) ?
Gd O261 . . 2.447(5) ?
Gd N31 . . 2.475(6) ?
Gd O321 . . 2.415(5) ?
Gd O361 . . 2.470(5) ?
Na1 O122 . . 2.391(7) ?
Na1 O1 . . 2.361(7) ?
Na1 O2 . . 2.352(6) ?
Na1 O16a . . 2.181(16) ?
Na1 O16b . . 2.27(2) ?
Na1 O362 . '4 564' 2.544(7) ?
Na2 O222 . . 2.476(6) ?
Na2 O2 . . 2.315(6) ?
Na2 O3 . . 2.378(7) ?
Na2 O10 . . 2.412(7) ?
Na2 O11 . . 2.717(10) ?
Na2 O362 . '4 564' 2.555(6) ?
Na3 O222 . . 2.457(6) ?
Na3 O3 . . 2.450(7) ?
Na3 O4 . . 2.368(6) ?
Na3 O11 . . 2.397(10) ?
Na3 O1 . '2 755' 2.392(6) ?
Na3 O262 . '4 564' 2.588(6) ?
Na4 O322 . . 2.379(7) ?
Na4 O4 . . 2.362(6) ?
Na4 O5 . . 2.338(7) ?
Na4 O10 . '2 755' 2.415(7) ?
Na4 O262 . '4 564' 2.402(6) ?
Na5 O322 . . 2.366(7) ?
Na5 O5 . . 2.451(8) ?
Na5 O6 . . 2.452(7) ?
Na5 O7 . . 2.516(12) ?
Na5 O12 . . 2.590(9) ?
Na5 O13a . . 2.804(14) ?
Na5 O13b . . 2.367(18) ?
N11 C12 . . 1.345(9) ?
N11 C16 . . 1.348(10) ?
C12 C121 . . 1.517(11) ?
C12 O121 . . 2.370(9) ?
C12 O122 . . 2.379(9) ?
C12 C13 . . 1.348(10) ?
C121 O121 . . 1.269(9) ?
C121 O122 . . 1.249(9) ?
O121 O122 . . 2.236(7) ?
O121 O221 . . 2.993(7) ?
O121 O2 . . 2.800(8) ?
O122 O12 . '2 645' 2.839(8) ?
C13 C14 . . 1.406(11) ?
C13 O14 . . 2.395(9) ?
C13 H13 . . .960(7) ?
C14 O14 . . 1.329(9) ?
C14 C15 . . 1.421(11) ?
O14 C15 . . 2.399(9) ?
O14 O24 . '1 455' 2.470(8) ?
O14 O10 . '1 455' 2.935(8) ?
O14 O5 . '2 645' 2.697(8) ?
C15 C16 . . 1.390(10) ?
C15 H15 . . .963(9) ?
C16 C161 . . 1.479(11) ?
C16 O161 . . 2.338(9) ?
C16 O162 . . 2.374(12) ?
C161 O161 . . 1.273(10) ?
C161 O162 . . 1.244(13) ?
O161 O162 . . 2.208(10) ?
O161 O261 . . 2.993(7) ?
O161 O16a . '4 565' 2.736(19) ?
O161 O16b . '4 565' 2.65(2) ?
O162 O9 . '4 565' 2.732(10) ?
N21 C22 . . 1.340(10) ?
N21 C26 . . 1.345(9) ?
C22 C221 . . 1.532(10) ?
C22 O221 . . 2.363(8) ?
C22 O222 . . 2.398(9) ?
C22 C23 . . 1.377(10) ?
C221 O221 . . 1.270(9) ?
C221 O222 . . 1.242(10) ?
O221 O222 . . 2.238(8) ?
O221 O4 . . 2.761(7) ?
O222 O17 . . 2.885(9) ?
C23 C24 . . 1.380(10) ?
C23 O24 . . 2.390(9) ?
C23 H23 . . .962(8) ?
C24 O24 . . 1.334(9) ?
C24 C25 . . 1.408(11) ?
O24 C25 . . 2.348(9) ?
C25 C26 . . 1.376(10) ?
C25 H25 . . .946(7) ?
C26 C261 . . 1.517(11) ?
C26 O261 . . 2.368(8) ?
C26 O262 . . 2.385(9) ?
C261 O261 . . 1.263(8) ?
C261 O262 . . 1.255(9) ?
O261 O262 . . 2.233(7) ?
O261 O361 . . 2.987(7) ?
O261 O5 . '4 565' 2.968(8) ?
O262 O2 . '3 766' 2.769(7) ?
N31 C32 . . 1.341(9) ?
N31 C36 . . 1.338(9) ?
C32 C321 . . 1.501(10) ?
C32 O321 . . 2.372(9) ?
C32 O322 . . 2.380(9) ?
C32 C33 . . 1.370(11) ?
C321 O321 . . 1.273(9) ?
C321 O322 . . 1.257(9) ?
O321 O322 . . 2.231(7) ?
O321 O13a . . 2.796(14) ?
O321 O13b . . 2.84(2) ?
C33 C34 . . 1.429(12) ?
C33 O34 . . 2.398(10) ?
C33 H33 . . .977(8) ?
C34 O34 . . 1.303(10) ?
C34 C35 . . 1.408(12) ?
O34 C35 . . 2.374(10) ?
O34 O9 . '2 655' 2.540(9) ?
O34 O17 . '3 776' 2.768(12) ?
C35 C36 . . 1.372(10) ?
C35 H35 . . .985(8) ?
C36 C361 . . 1.522(10) ?
C36 O361 . . 2.362(8) ?
C36 O362 . . 2.406(9) ?
C361 O361 . . 1.287(9) ?
C361 O362 . . 1.239(9) ?
O361 O362 . . 2.240(7) ?
O361 O3 . '4 565' 2.853(7) ?
O362 O4 . '3 776' 2.773(7) ?
O1 O6 . '2 645' 2.865(9) ?
O1 O17 . '2 745' 2.797(10) ?
O6 O9 . . 2.766(8) ?
O7 O8 . . 2.961(11) ?
O7 O13b . . 2.14(3) ?
O7 O17 . '1 455' 2.841(13) ?
O8 O9 . . 2.788(9) ?
O8 O13b . . 2.93(2) ?
O8 O10 . '1 455' 2.774(9) ?
O8 O12 . '2 645' 2.892(10) ?
O11 O13a . . 2.658(18) ?
O11 O16b . . 2.73(2) ?
O12 O16a . '2 655' 2.934(19) ?
O13a O13b . . 1.41(3) ?
O13a O16b . . 2.12(3) ?
O13b O16b . . 2.85(3) ?
O15a O15b . . 1.42(6) ?
O15a O15a . '3 676' 1.86(4) ?
O15a O15b . '3 676' 1.75(7) ?
O15b O16a . '2 655' 2.66(5) ?
O15b O15b . '3 676' 2.58(8) ?
O16a O16b . . 1.30(3) ?
